data_7719462
loop_
_publ_author_name
'Ma, Fang'
'Zhang, Lei'
'Yang, Chan'
'Huang, Zhen-Na'
'Huang, XiaoXiao'
'Sun, Hao-Ling'

_publ_section_title
;
 Effect of a bromo-substituent on the magnetization dynamics of dysprosium
 coordination polymers constructed using a hybrid-ligand concept.
;
_journal_issue 41
_journal_name_full 'Dalton transactions (Cambridge, England : 2003)'
_journal_page_first 15529
_journal_page_last 15536
_journal_paper_doi 10.1039/d5dt01924a
_journal_volume 54
_journal_year 2025
_chemical_formula_moiety 'C32 H28 Br Dy N6 O7, 2(Cl O4), 3(C H4 O)'
_chemical_formula_sum 'C35 H40 Br Cl2 Dy N6 O18'
_chemical_formula_weight 1146.04
_space_group_crystal_system triclinic
_space_group_IT_number 2
_space_group_name_Hall '-P 1'
_space_group_name_H-M_alt 'P -1'
_atom_sites_solution_hydrogens mixed
_atom_sites_solution_primary iterative
_audit_creation_date 2025-07-19
_audit_creation_method
;
Olex2 1.5
(compiled 2025.07.13 svn.rb7424aed for OlexSys, GUI svn.r7308)
;
_audit_update_record
;
2025-08-11 deposited with the CCDC.	2025-09-08 downloaded from the CCDC.
;
_cell_angle_alpha 105.931(5)
_cell_angle_beta 95.444(4)
_cell_angle_gamma 107.157(4)
_cell_formula_units_Z 2
_cell_length_a 11.5744(6)
_cell_length_b 13.3322(6)
_cell_length_c 15.1448(9)
_cell_measurement_reflns_used 4698
_cell_measurement_temperature 100.01(10)
_cell_measurement_theta_max 28.0060
_cell_measurement_theta_min 3.3520
_cell_volume 2107.6(2)
_computing_cell_refinement 'CrysAlisPro 1.171.38.46 (Rigaku OD, 2015)'
_computing_data_collection 'CrysAlisPro 1.171.38.46 (Rigaku OD, 2015)'
_computing_data_reduction 'CrysAlisPro 1.171.38.46 (Rigaku OD, 2015)'
_computing_molecular_graphics 'Olex2 1.5 (Dolomanov et al., 2009)'
_computing_publication_material 'Olex2 1.5 (Dolomanov et al., 2009)'
_computing_structure_refinement 'SHELXL 2018/3 (Sheldrick, 2015)'
_computing_structure_solution 'olex2.solve 1.5 (Bourhis et al., 2015)'
_diffrn_ambient_environment N~2~
_diffrn_ambient_temperature 100.01(10)
_diffrn_detector 'CCD plate'
_diffrn_detector_area_resol_mean 5.3127
_diffrn_detector_type AtlasS2
_diffrn_measured_fraction_theta_full 0.998
_diffrn_measured_fraction_theta_max 0.864
_diffrn_measurement_details
;
List of Runs (angles in degrees, time in seconds):

  # Type    Start    End  Width  t~exp~   \w     \q     \k     \f   Frames
#--------------------------------------------------------------------------
  1  \w    -69.00 113.00   1.00    2.50    --   23.29 -19.00 120.00  182
  2  \w     45.00 125.00   1.00    2.50    --   23.29-178.00 150.00   80
  3  \w     67.00  93.00   1.00    2.50    --   23.29-178.00-120.00   26
  4  \w     27.00  53.00   1.00    2.50    --   23.29 -99.00-150.00   26
  5  \w   -114.00 -68.00   1.00    2.50    --  -21.96-178.00-180.00   46
  6  \w     42.00  72.00   1.00    2.50    --   23.29 178.00  90.00   30
;
_diffrn_measurement_device 'four-circle diffractometer'
_diffrn_measurement_device_type 'SuperNova, Dual, Cu at zero, AtlasS2'
_diffrn_measurement_method '\w scans'
_diffrn_orient_matrix_type 'CrysAlisPro convention (1999,Acta A55,543-557)'
_diffrn_orient_matrix_UB_11 -0.0625811000
_diffrn_orient_matrix_UB_12 -0.0344280000
_diffrn_orient_matrix_UB_13 -0.0100383000
_diffrn_orient_matrix_UB_21 0.0057128000
_diffrn_orient_matrix_UB_22 -0.0250492000
_diffrn_orient_matrix_UB_23 -0.0464197000
_diffrn_orient_matrix_UB_31 0.0179088000
_diffrn_orient_matrix_UB_32 -0.0404504000
_diffrn_orient_matrix_UB_33 0.0143807000
_diffrn_radiation_monochromator mirror
_diffrn_radiation_probe x-ray
_diffrn_radiation_type 'Mo K\a'
_diffrn_radiation_wavelength 0.71073
_diffrn_reflns_av_R_equivalents 0.0496
_diffrn_reflns_av_unetI/netI 0.1044
_diffrn_reflns_Laue_measured_fraction_full 0.998
_diffrn_reflns_Laue_measured_fraction_max 0.864
_diffrn_reflns_limit_h_max 15
_diffrn_reflns_limit_h_min -12
_diffrn_reflns_limit_k_max 10
_diffrn_reflns_limit_k_min -16
_diffrn_reflns_limit_l_max 20
_diffrn_reflns_limit_l_min -19
_diffrn_reflns_number 14727
_diffrn_reflns_point_group_measured_fraction_full 0.998
_diffrn_reflns_point_group_measured_fraction_max 0.864
_diffrn_reflns_theta_full 25.242
_diffrn_reflns_theta_max 28.810
_diffrn_reflns_theta_min 3.218
_diffrn_source 'micro-focus sealed X-ray tube'
_diffrn_source_type 'SuperNova (Mo) X-ray Source'
_exptl_absorpt_coefficient_mu 2.931
_exptl_absorpt_correction_T_max 1.00000
_exptl_absorpt_correction_T_min 0.62749
_exptl_absorpt_correction_type multi-scan
_exptl_absorpt_process_details
;
CrysAlisPro 1.171.38.46 (Rigaku Oxford Diffraction, 2015)
Empirical absorption correction using spherical harmonics,
 implemented in SCALE3 ABSPACK scaling algorithm.
;
_exptl_crystal_colour 'clear yellowish yellow'
_exptl_crystal_colour_lustre clear
_exptl_crystal_colour_modifier yellowish
_exptl_crystal_colour_primary yellow
_exptl_crystal_density_diffrn 1.806
_exptl_crystal_description block
_exptl_crystal_F_000 1142
_exptl_crystal_size_max 0.1
_exptl_crystal_size_mid 0.08
_exptl_crystal_size_min 0.05
_refine_diff_density_max 1.143
_refine_diff_density_min -1.497
_refine_diff_density_rms 0.199
_refine_ls_extinction_method none
_refine_ls_goodness_of_fit_ref 1.029
_refine_ls_hydrogen_treatment mixed
_refine_ls_matrix_type full
_refine_ls_number_parameters 578
_refine_ls_number_reflns 9508
_refine_ls_number_restraints 21
_refine_ls_restrained_S_all 1.030
_refine_ls_R_factor_all 0.0705
_refine_ls_R_factor_gt 0.0524
_refine_ls_shift/su_max 0.001
_refine_ls_shift/su_mean 0.000
_refine_ls_structure_factor_coef Fsqd
_refine_ls_weighting_details 'w=1/[\s^2^(Fo^2^)+(0.0324P)^2^] where P=(Fo^2^+2Fc^2^)/3'
_refine_ls_weighting_scheme calc
_refine_ls_wR_factor_gt 0.0992
_refine_ls_wR_factor_ref 0.1109
_reflns_Friedel_coverage 0.000
_reflns_number_gt 7675
_reflns_number_total 9508
_reflns_threshold_expression 'I > 2\s(I)'
_cod_data_source_file d5dt01924a2.cif
_cod_data_source_block 20170911c
_cod_depositor_comments 'Adding full bibliography for 7719461--7719462.cif.'
_cod_database_code 7719462
_shelx_shelxl_version_number 2018/3
_chemical_oxdiff_formula 'C10 H10 O10 N10 Dy2 Cl2 Br2'
_shelx_space_group_comment
;
The symmetry employed for this shelxl refinement is uniquely defined
by the following loop, which should always be used as a source of
symmetry information in preference to the above space-group names.
They are only intended as comments.
;
_shelx_estimated_absorpt_t_max 0.867
_shelx_estimated_absorpt_t_min 0.758
_reflns_odcompleteness_completeness 99.81
_reflns_odcompleteness_iscentric 1
_reflns_odcompleteness_theta 26.32
_olex2_refinement_description
;
1. Fixed Uiso
 At 1.2 times of:
  All C(H) groups, All N(H) groups
 At 1.5 times of:
  All C(H,H,H) groups, All O(H) groups
2. Restrained distances
 O6-H6
 0.85 with sigma of 0.01
 C35-H6
 1.901942 with sigma of 0.02
 Dy1-H6
 2.883962 with sigma of 0.02
3. Uiso/Uaniso restraints and constraints
Uanis(O7) \\sim Ueq, Uanis(O4) \\sim Ueq, Uanis(O5) \\sim Ueq: with sigma of
0.001 and sigma for terminal atoms of 0.02
4.a Aromatic/amide H refined with riding coordinates:
 N2(H2), C7(H7), C29(H29), C21(H21), C28(H28), C22(H22), C18(H18), C14(H14),
 C13(H13), C20(H20), C30(H30), C2(H2a), C15(H15), C31(H31), C25(H25), C5(H5),
 C17(H17), C23(H23), C26(H26), C3(H3), C12(H12), C10(H10), C19(H19), C11(H11)
4.b Idealised Me refined as rotating group:
 C35(H35a,H35b,H35c), C32(H32a,H32b,H32c), C34(H34a,H34b,H34c), C33(H33a,H33b,
 H33c)
4.c Idealised tetrahedral OH refined as rotating group:
 O18(H18a), O16(H16), O17(H17a)
;
_olex2_date_sample_data_collection 2017-09-11
_olex2_submission_special_instructions 'No special instructions were received'
_oxdiff_exptl_absorpt_empirical_details
;
Empirical correction (ABSPACK) includes:
- Absorption correction using spherical harmonics
- Frame scaling
;
_oxdiff_exptl_absorpt_empirical_full_max 3.021
_oxdiff_exptl_absorpt_empirical_full_min 0.583

loop_
_space_group_symop_operation_xyz
'x, y, z'
'-x, -y, -z'

loop_
_atom_site_label
_atom_site_type_symbol
_atom_site_fract_x
_atom_site_fract_y
_atom_site_fract_z
_atom_site_U_iso_or_equiv
_atom_site_adp_type
_atom_site_occupancy
_atom_site_site_symmetry_order
_atom_site_calc_flag
_atom_site_refinement_flags_posn
_atom_site_refinement_flags_adp
_atom_site_refinement_flags_occupancy
_atom_site_disorder_assembly
_atom_site_disorder_group
Dy1 Dy 0.53693(2) 0.42825(2) 0.26338(2) 0.00858(8) Uani 1 1 d D . . . .
Br1 Br 1.09270(5) 0.72274(5) 0.70037(5) 0.02419(15) Uani 1 1 d . . . . .
Cl1 Cl 1.26236(12) 0.85070(10) -0.02349(10) 0.0143(3) Uani 1 1 d . . . . .
Cl2 Cl 0.15494(12) 0.76588(11) 0.34260(11) 0.0200(3) Uani 1 1 d . . . . .
O5 O 0.4990(3) -0.2332(3) 0.7711(3) 0.0113(8) Uani 1 1 d . U . . .
O1 O 0.6524(3) 0.4455(3) 0.3923(3) 0.0143(8) Uani 1 1 d . . . . .
O7 O 0.4317(3) 0.5584(3) 0.2837(3) 0.0122(8) Uani 1 1 d . U . . .
O2 O 0.5805(3) 0.5276(3) 0.1462(3) 0.0128(8) Uani 1 1 d . . . . .
O3 O 0.6168(3) 0.6594(3) -0.1309(3) 0.0119(8) Uani 1 1 d . . . . .
O4 O 0.3843(3) 0.3814(3) 0.3511(3) 0.0126(8) Uani 1 1 d . U . . .
O6 O 0.6879(3) 0.3774(3) 0.1835(3) 0.0170(9) Uani 1 1 d D . . . .
H6 H 0.688(3) 0.3113(14) 0.172(4) 0.026 Uiso 1 1 d D U . . .
N1 N 0.7061(4) 0.6169(3) 0.3198(3) 0.0094(9) Uani 1 1 d . . . . .
N2 N 0.7018(4) 0.6821(3) 0.2618(3) 0.0099(9) Uani 1 1 d . . . . .
H2 H 0.740973 0.753983 0.281316 0.012 Uiso 1 1 calc R U . . .
N4 N 0.3289(4) 0.5407(3) 0.2258(3) 0.0103(9) Uani 1 1 d . . . . .
O13 O 1.2738(4) 0.9649(3) 0.0193(3) 0.0210(10) Uani 1 1 d . . . . .
N6 N 0.4779(4) -0.1598(3) 0.7331(3) 0.0110(10) Uani 1 1 d . . . . .
N5 N 0.3779(4) 0.3067(4) 0.3961(3) 0.0115(10) Uani 1 1 d . . . . .
O14 O 1.3154(4) 0.8419(3) -0.1072(3) 0.0271(11) Uani 1 1 d . . . . .
O12 O 1.1348(4) 0.7838(3) -0.0486(3) 0.0276(11) Uani 1 1 d . . . . .
N3 N 0.6142(4) 0.7049(3) -0.0420(3) 0.0089(9) Uani 1 1 d . . . . .
O15 O 1.3257(4) 0.8142(3) 0.0400(3) 0.0292(11) Uani 1 1 d . . . . .
O9 O 0.0511(4) 0.6694(3) 0.2920(3) 0.0303(11) Uani 1 1 d . . . . .
O18 O 0.8531(4) 0.8968(3) 0.3079(4) 0.0382(13) Uani 1 1 d . . . . .
H18A H 0.892749 0.888509 0.264299 0.057 Uiso 1 1 calc R U . . .
C7 C 0.7969(4) 0.6630(4) 0.3904(4) 0.0110(11) Uani 1 1 d . . . . .
H7 H 0.850452 0.734996 0.396702 0.013 Uiso 1 1 calc R U . . .
C29 C 0.3920(5) -0.1914(4) 0.6556(4) 0.0116(11) Uani 1 1 d . . . . .
H29 H 0.341447 -0.266926 0.629382 0.014 Uiso 1 1 calc R U . . .
O10 O 0.2586(4) 0.7344(4) 0.3690(4) 0.0335(12) Uani 1 1 d . . . . .
O16 O 1.1252(5) 1.0443(4) 0.1382(4) 0.0391(13) Uani 1 1 d . . . . .
H16 H 1.157279 1.010117 0.098102 0.059 Uiso 1 1 calc R U . . .
O8 O 0.1234(4) 0.8255(4) 0.4264(4) 0.0433(14) Uani 1 1 d . . . . .
C8 C 0.6357(5) 0.6299(4) 0.1762(4) 0.0114(11) Uani 1 1 d . . . . .
C21 C 0.4482(5) 0.3368(4) 0.4811(4) 0.0124(11) Uani 1 1 d . . . . .
H21 H 0.500228 0.411420 0.510077 0.015 Uiso 1 1 calc R U . . .
O11 O 0.1902(4) 0.8366(4) 0.2871(4) 0.0408(14) Uani 1 1 d . . . . .
C28 C 0.3768(5) -0.1157(4) 0.6140(4) 0.0144(12) Uani 1 1 d . . . . .
H28 H 0.314646 -0.139104 0.559799 0.017 Uiso 1 1 calc R U . . .
C22 C 0.4450(5) 0.2603(4) 0.5261(4) 0.0113(11) Uani 1 1 d . . . . .
H22 H 0.495924 0.282588 0.585849 0.014 Uiso 1 1 calc R U . . .
C18 C 0.2275(5) 0.4511(4) 0.2148(4) 0.0110(11) Uani 1 1 d . . . . .
H18 H 0.228038 0.404391 0.252125 0.013 Uiso 1 1 calc R U . . .
C14 C 0.3253(5) 0.6115(4) 0.1774(4) 0.0134(12) Uani 1 1 d . . . . .
H14 H 0.394490 0.676308 0.188637 0.016 Uiso 1 1 calc R U . . .
C13 C 0.6221(4) 0.6487(4) 0.0190(4) 0.0101(11) Uani 1 1 d . . . . .
H13 H 0.622536 0.574943 -0.003181 0.012 Uiso 1 1 calc R U . . .
C20 C 0.2999(4) 0.2022(4) 0.3554(4) 0.0123(11) Uani 1 1 d . . . . .
H20 H 0.249360 0.182683 0.295963 0.015 Uiso 1 1 calc R U . . .
C1 C 0.7517(5) 0.5055(4) 0.4572(4) 0.0124(12) Uani 1 1 d . . . . .
C27 C 0.4513(4) -0.0049(4) 0.6502(4) 0.0101(11) Uani 1 1 d . . . . .
C30 C 0.5493(5) -0.0517(4) 0.7731(4) 0.0165(12) Uani 1 1 d . . . . .
H30 H 0.608031 -0.029879 0.828968 0.020 Uiso 1 1 calc R U . . .
C6 C 0.8233(5) 0.6142(4) 0.4599(4) 0.0131(11) Uani 1 1 d . . . . .
C2 C 0.7936(5) 0.4643(4) 0.5253(4) 0.0159(12) Uani 1 1 d . . . . .
H2A H 0.749882 0.390822 0.523101 0.019 Uiso 1 1 calc R U . . .
C15 C 0.2235(5) 0.5912(4) 0.1124(4) 0.0144(12) Uani 1 1 d . . . . .
H15 H 0.223147 0.641403 0.078474 0.017 Uiso 1 1 calc R U . . .
C9 C 0.6295(4) 0.6976(4) 0.1125(4) 0.0118(12) Uani 1 1 d . . . . .
C16 C 0.1203(4) 0.4973(4) 0.0958(4) 0.0101(11) Uani 1 1 d . . . . .
C31 C 0.5365(5) 0.0259(4) 0.7325(4) 0.0165(13) Uani 1 1 d . . . . .
H31 H 0.586335 0.101385 0.760952 0.020 Uiso 1 1 calc R U . . .
C25 C 0.3669(5) 0.0648(4) 0.5297(4) 0.0119(11) Uani 1 1 d . . . . .
H25 H 0.305569 -0.006022 0.501792 0.014 Uiso 1 1 calc R U . . .
C5 C 0.9255(5) 0.6767(5) 0.5326(4) 0.0162(12) Uani 1 1 d . . . . .
H5 H 0.971550 0.749967 0.535757 0.019 Uiso 1 1 calc R U . . .
C17 C 0.1252(5) 0.4286(4) 0.1498(4) 0.0131(12) Uani 1 1 d . . . . .
H17 H 0.055809 0.364719 0.141278 0.016 Uiso 1 1 calc R U . . .
C23 C 0.2931(5) 0.1234(4) 0.3998(4) 0.0140(12) Uani 1 1 d . . . . .
H23 H 0.236613 0.050324 0.371116 0.017 Uiso 1 1 calc R U . . .
C24 C 0.3686(4) 0.1502(4) 0.4862(4) 0.0102(11) Uani 1 1 d . . . . .
C26 C 0.4463(5) 0.0800(4) 0.6064(4) 0.0134(12) Uani 1 1 d . . . . .
H26 H 0.504700 0.152158 0.635250 0.016 Uiso 1 1 calc R U . . .
C35 C 0.7984(5) 0.4432(5) 0.1637(5) 0.0262(16) Uani 1 1 d D . . . .
H35A H 0.780481 0.452308 0.102405 0.039 Uiso 1 1 calc R U . . .
H35B H 0.860222 0.406332 0.163312 0.039 Uiso 1 1 calc R U . . .
H35C H 0.830131 0.516047 0.211931 0.039 Uiso 1 1 calc R U . . .
C4 C 0.9597(5) 0.6334(5) 0.5995(4) 0.0147(12) Uani 1 1 d . . . . .
C3 C 0.8939(5) 0.5250(4) 0.5942(4) 0.0155(12) Uani 1 1 d . . . . .
H3 H 0.919259 0.493807 0.638681 0.019 Uiso 1 1 calc R U . . .
C12 C 0.6085(5) 0.8083(4) -0.0122(4) 0.0125(11) Uani 1 1 d . . . . .
H12 H 0.599609 0.845679 -0.056171 0.015 Uiso 1 1 calc R U . . .
C10 C 0.6277(5) 0.8060(4) 0.1451(4) 0.0163(12) Uani 1 1 d . . . . .
H10 H 0.634700 0.841647 0.209960 0.020 Uiso 1 1 calc R U . . .
C19 C 0.0108(4) 0.4684(4) 0.0243(4) 0.0121(11) Uani 1 1 d . . . . .
H19 H -0.050027 0.397885 0.011808 0.014 Uiso 1 1 calc R U . . .
C11 C 0.6154(5) 0.8596(4) 0.0805(4) 0.0160(12) Uani 1 1 d . . . . .
H11 H 0.611642 0.932488 0.100659 0.019 Uiso 1 1 calc R U . . .
O17 O 0.9325(6) 0.8747(5) 0.1478(5) 0.0590(17) Uani 1 1 d . . . . .
H17A H 0.988992 0.926761 0.140900 0.089 Uiso 1 1 calc R U . . .
C32 C 1.0966(7) 1.1287(6) 0.1084(6) 0.046(2) Uani 1 1 d . . . . .
H32A H 1.066177 1.100935 0.040670 0.070 Uiso 1 1 calc R U . . .
H32B H 1.171014 1.193911 0.123845 0.070 Uiso 1 1 calc R U . . .
H32C H 1.033179 1.149058 0.140406 0.070 Uiso 1 1 calc R U . . .
C34 C 0.9563(7) 0.7752(7) 0.1140(7) 0.051(2) Uani 1 1 d . . . . .
H34A H 0.925516 0.743551 0.046265 0.077 Uiso 1 1 calc R U . . .
H34B H 0.914796 0.722839 0.144828 0.077 Uiso 1 1 calc R U . . .
H34C H 1.045300 0.789620 0.127104 0.077 Uiso 1 1 calc R U . . .
C33 C 0.9226(8) 0.9857(7) 0.3812(7) 0.073(3) Uani 1 1 d . . . . .
H33A H 0.915400 1.053352 0.371172 0.109 Uiso 1 1 calc R U . . .
H33B H 1.008982 0.989485 0.386858 0.109 Uiso 1 1 calc R U . . .
H33C H 0.893910 0.978756 0.438788 0.109 Uiso 1 1 calc R U . . .

loop_
_atom_site_aniso_label
_atom_site_aniso_U_11
_atom_site_aniso_U_22
_atom_site_aniso_U_33
_atom_site_aniso_U_23
_atom_site_aniso_U_13
_atom_site_aniso_U_12
Dy1 0.01133(13) 0.00824(13) 0.00725(15) 0.00402(10) -0.00007(9) 0.00397(9)
Br1 0.0174(3) 0.0309(3) 0.0167(4) 0.0095(3) -0.0076(2) -0.0012(2)
Cl1 0.0170(7) 0.0108(6) 0.0144(8) 0.0042(6) 0.0012(5) 0.0040(5)
Cl2 0.0206(7) 0.0151(7) 0.0209(9) 0.0048(6) 0.0039(6) 0.0017(5)
O5 0.0138(11) 0.0103(11) 0.0113(12) 0.0054(9) 0.0005(8) 0.0047(8)
O1 0.018(2) 0.0109(19) 0.012(2) 0.0047(17) -0.0052(16) 0.0025(15)
O7 0.0118(11) 0.0126(11) 0.0124(12) 0.0042(9) -0.0017(8) 0.0054(8)
O2 0.018(2) 0.0082(18) 0.011(2) 0.0033(17) -0.0010(16) 0.0033(15)
O3 0.016(2) 0.0115(19) 0.010(2) 0.0054(17) 0.0003(16) 0.0061(15)
O4 0.0147(11) 0.0121(11) 0.0132(12) 0.0070(9) 0.0026(8) 0.0051(8)
O6 0.020(2) 0.0102(19) 0.028(3) 0.0127(19) 0.0126(18) 0.0078(16)
N1 0.017(2) 0.004(2) 0.006(3) 0.0005(19) 0.0000(18) 0.0045(17)
N2 0.015(2) 0.005(2) 0.012(3) 0.005(2) 0.0013(19) 0.0048(17)
N4 0.015(2) 0.009(2) 0.006(3) -0.0016(19) -0.0009(18) 0.0059(17)
O13 0.028(2) 0.0095(19) 0.023(3) 0.0017(19) 0.0048(19) 0.0067(16)
N6 0.018(2) 0.012(2) 0.010(3) 0.008(2) 0.0052(19) 0.0088(18)
N5 0.016(2) 0.016(2) 0.010(3) 0.010(2) 0.0059(19) 0.0103(18)
O14 0.041(3) 0.017(2) 0.027(3) 0.007(2) 0.018(2) 0.0121(19)
O12 0.017(2) 0.019(2) 0.034(3) 0.003(2) -0.001(2) -0.0056(17)
N3 0.010(2) 0.011(2) 0.004(3) 0.0010(19) -0.0006(17) 0.0032(17)
O15 0.037(3) 0.029(3) 0.028(3) 0.017(2) -0.004(2) 0.015(2)
O9 0.028(3) 0.023(2) 0.025(3) 0.004(2) -0.003(2) -0.0068(18)
O18 0.048(3) 0.018(2) 0.033(4) 0.002(2) 0.014(3) -0.007(2)
C7 0.011(3) 0.013(3) 0.005(3) 0.001(2) -0.002(2) 0.002(2)
C29 0.015(3) 0.009(3) 0.008(3) 0.002(2) -0.002(2) 0.002(2)
O10 0.031(3) 0.041(3) 0.033(3) 0.015(3) 0.003(2) 0.016(2)
O16 0.049(3) 0.033(3) 0.042(4) 0.012(3) 0.009(3) 0.023(2)
O8 0.031(3) 0.037(3) 0.041(4) -0.012(3) 0.014(2) 0.002(2)
C8 0.014(3) 0.014(3) 0.006(3) 0.003(2) 0.000(2) 0.007(2)
C21 0.013(3) 0.012(3) 0.011(3) 0.002(2) 0.001(2) 0.005(2)
O11 0.039(3) 0.040(3) 0.050(4) 0.033(3) 0.009(3) 0.006(2)
C28 0.019(3) 0.012(3) 0.015(3) 0.006(3) 0.002(2) 0.008(2)
C22 0.017(3) 0.011(3) 0.007(3) 0.001(2) 0.001(2) 0.007(2)
C18 0.017(3) 0.010(3) 0.007(3) 0.003(2) 0.002(2) 0.006(2)
C14 0.014(3) 0.012(3) 0.015(3) 0.007(2) 0.002(2) 0.003(2)
C13 0.013(3) 0.009(3) 0.010(3) 0.004(2) 0.001(2) 0.004(2)
C20 0.010(3) 0.014(3) 0.013(3) 0.005(2) -0.001(2) 0.003(2)
C1 0.015(3) 0.013(3) 0.012(3) 0.006(2) 0.002(2) 0.007(2)
C27 0.011(3) 0.014(3) 0.009(3) 0.007(2) 0.004(2) 0.007(2)
C30 0.025(3) 0.012(3) 0.009(3) 0.001(3) -0.005(2) 0.006(2)
C6 0.017(3) 0.016(3) 0.008(3) 0.006(2) 0.002(2) 0.006(2)
C2 0.022(3) 0.010(3) 0.016(4) 0.006(3) -0.001(2) 0.006(2)
C15 0.019(3) 0.011(3) 0.018(4) 0.009(3) -0.001(2) 0.009(2)
C9 0.011(3) 0.015(3) 0.016(3) 0.014(3) 0.005(2) 0.005(2)
C16 0.009(3) 0.013(3) 0.008(3) 0.002(2) 0.002(2) 0.005(2)
C31 0.021(3) 0.012(3) 0.021(4) 0.011(3) 0.006(3) 0.007(2)
C25 0.012(3) 0.013(3) 0.012(3) 0.007(2) 0.002(2) 0.006(2)
C5 0.018(3) 0.018(3) 0.013(4) 0.006(3) 0.000(2) 0.007(2)
C17 0.009(3) 0.013(3) 0.018(4) 0.005(3) 0.002(2) 0.004(2)
C23 0.015(3) 0.009(3) 0.014(3) 0.001(2) 0.001(2) 0.002(2)
C24 0.010(3) 0.006(2) 0.018(3) 0.005(2) 0.006(2) 0.0057(19)
C26 0.019(3) 0.008(3) 0.017(4) 0.009(2) 0.005(2) 0.005(2)
C35 0.028(3) 0.016(3) 0.042(5) 0.015(3) 0.018(3) 0.008(3)
C4 0.012(3) 0.024(3) 0.006(3) 0.002(3) -0.001(2) 0.006(2)
C3 0.016(3) 0.021(3) 0.013(4) 0.008(3) 0.003(2) 0.009(2)
C12 0.020(3) 0.007(2) 0.007(3) 0.001(2) -0.003(2) 0.001(2)
C10 0.022(3) 0.018(3) 0.007(3) 0.000(3) 0.003(2) 0.008(2)
C19 0.006(3) 0.017(3) 0.012(3) 0.004(3) 0.000(2) 0.003(2)
C11 0.027(3) 0.010(3) 0.013(4) 0.004(2) 0.002(2) 0.010(2)
O17 0.075(4) 0.050(4) 0.064(5) 0.023(4) 0.044(4) 0.023(3)
C32 0.063(6) 0.037(4) 0.046(6) 0.010(4) 0.009(4) 0.029(4)
C34 0.042(5) 0.067(6) 0.054(7) 0.025(5) 0.012(4) 0.025(4)
C33 0.052(6) 0.055(6) 0.063(8) -0.025(5) 0.015(5) -0.013(4)

loop_
_atom_type_symbol
_atom_type_description
_atom_type_scat_dispersion_real
_atom_type_scat_dispersion_imag
_atom_type_scat_source
C C 0.0033 0.0016 'International Tables Vol C Tables 4.2.6.8 and 6.1.1.4'
H H 0.0000 0.0000 'International Tables Vol C Tables 4.2.6.8 and 6.1.1.4'
Br Br -0.2901 2.4595 'International Tables Vol C Tables 4.2.6.8 and 6.1.1.4'
Cl Cl 0.1484 0.1585 'International Tables Vol C Tables 4.2.6.8 and 6.1.1.4'
Dy Dy -0.1892 4.4098 'International Tables Vol C Tables 4.2.6.8 and 6.1.1.4'
N N 0.0061 0.0033 'International Tables Vol C Tables 4.2.6.8 and 6.1.1.4'
O O 0.0106 0.0060 'International Tables Vol C Tables 4.2.6.8 and 6.1.1.4'

loop_
_geom_angle_atom_site_label_1
_geom_angle_atom_site_label_2
_geom_angle_atom_site_label_3
_geom_angle
_geom_angle_site_symmetry_1
_geom_angle_site_symmetry_3
_geom_angle_publ_flag
O5 Dy1 O2 123.40(13) 2_656 . ?
O5 Dy1 N1 142.98(12) 2_656 . ?
O1 Dy1 O5 85.05(12) . 2_656 ?
O1 Dy1 O7 112.75(14) . . ?
O1 Dy1 O2 130.31(12) . . ?
O1 Dy1 O3 157.27(12) . 2_665 ?
O1 Dy1 O4 80.27(13) . . ?
O1 Dy1 O6 87.37(14) . . ?
O1 Dy1 N1 70.32(13) . . ?
O7 Dy1 O5 141.62(11) . 2_656 ?
O7 Dy1 O2 71.56(12) . . ?
O7 Dy1 O6 141.09(12) . . ?
O7 Dy1 N1 74.96(12) . . ?
O2 Dy1 N1 63.18(13) . . ?
O3 Dy1 O5 73.83(12) 2_665 2_656 ?
O3 Dy1 O7 80.71(12) 2_665 . ?
O3 Dy1 O2 70.36(12) 2_665 . ?
O3 Dy1 O4 87.46(13) 2_665 . ?
O3 Dy1 O6 92.88(14) 2_665 . ?
O3 Dy1 N1 132.23(12) 2_665 . ?
O4 Dy1 O5 79.20(12) . 2_656 ?
O4 Dy1 O7 71.33(11) . . ?
O4 Dy1 O2 139.20(11) . . ?
O4 Dy1 O6 147.16(11) . . ?
O4 Dy1 N1 121.16(14) . . ?
O6 Dy1 O5 69.45(11) . 2_656 ?
O6 Dy1 O2 70.17(11) . . ?
O6 Dy1 N1 81.86(13) . . ?
O13 Cl1 O14 108.4(2) . . ?
O12 Cl1 O13 109.5(2) . . ?
O12 Cl1 O14 109.3(3) . . ?
O15 Cl1 O13 110.0(3) . . ?
O15 Cl1 O14 109.9(3) . . ?
O15 Cl1 O12 109.6(2) . . ?
O9 Cl2 O10 110.3(3) . . ?
O9 Cl2 O8 109.1(3) . . ?
O10 Cl2 O8 108.6(3) . . ?
O11 Cl2 O9 111.0(3) . . ?
O11 Cl2 O10 108.3(3) . . ?
O11 Cl2 O8 109.4(3) . . ?
N6 O5 Dy1 141.8(3) . 2_656 ?
C1 O1 Dy1 147.5(3) . . ?
N4 O7 Dy1 121.9(3) . . ?
C8 O2 Dy1 117.8(3) . . ?
N3 O3 Dy1 132.3(3) . 2_665 ?
N5 O4 Dy1 123.2(3) . . ?
Dy1 O6 H6 118.7(14) . . ?
C35 O6 Dy1 131.2(3) . . ?
C35 O6 H6 109.1(14) . . ?
N2 N1 Dy1 113.8(3) . . ?
C7 N1 Dy1 132.3(3) . . ?
C7 N1 N2 113.8(4) . . ?
N1 N2 H2 121.7 . . ?
C8 N2 N1 116.5(4) . . ?
C8 N2 H2 121.7 . . ?
O7 N4 C18 120.1(4) . . ?
O7 N4 C14 119.8(4) . . ?
C14 N4 C18 120.1(4) . . ?
O5 N6 C29 121.3(4) . . ?
O5 N6 C30 118.0(4) . . ?
C29 N6 C30 120.7(4) . . ?
O4 N5 C21 119.9(4) . . ?
O4 N5 C20 119.3(4) . . ?
C21 N5 C20 120.8(4) . . ?
O3 N3 C13 119.3(4) . . ?
O3 N3 C12 120.1(4) . . ?
C12 N3 C13 120.6(5) . . ?
C33 O18 H18A 109.5 . . ?
N1 C7 H7 117.4 . . ?
N1 C7 C6 125.3(5) . . ?
C6 C7 H7 117.4 . . ?
N6 C29 H29 119.7 . . ?
N6 C29 C28 120.6(5) . . ?
C28 C29 H29 119.7 . . ?
C32 O16 H16 109.5 . . ?
O2 C8 N2 123.1(5) . . ?
O2 C8 C9 119.2(5) . . ?
N2 C8 C9 117.7(5) . . ?
N5 C21 H21 119.9 . . ?
N5 C21 C22 120.2(5) . . ?
C22 C21 H21 119.9 . . ?
C29 C28 H28 119.6 . . ?
C29 C28 C27 120.8(5) . . ?
C27 C28 H28 119.6 . . ?
C21 C22 H22 119.3 . . ?
C21 C22 C24 121.5(5) . . ?
C24 C22 H22 119.3 . . ?
N4 C18 H18 120.1 . . ?
N4 C18 C17 119.8(5) . . ?
C17 C18 H18 120.1 . . ?
N4 C14 H14 119.5 . . ?
N4 C14 C15 121.0(5) . . ?
C15 C14 H14 119.5 . . ?
N3 C13 H13 119.8 . . ?
N3 C13 C9 120.4(5) . . ?
C9 C13 H13 119.8 . . ?
N5 C20 H20 119.8 . . ?
N5 C20 C23 120.4(5) . . ?
C23 C20 H20 119.8 . . ?
O1 C1 C6 121.5(5) . . ?
O1 C1 C2 121.5(4) . . ?
C2 C1 C6 117.0(5) . . ?
C28 C27 C31 117.2(4) . . ?
C28 C27 C26 124.2(5) . . ?
C31 C27 C26 118.7(5) . . ?
N6 C30 H30 120.0 . . ?
N6 C30 C31 120.0(5) . . ?
C31 C30 H30 120.0 . . ?
C1 C6 C7 122.9(5) . . ?
C5 C6 C7 117.7(5) . . ?
C5 C6 C1 119.4(5) . . ?
C1 C2 H2A 118.6 . . ?
C3 C2 C1 122.8(5) . . ?
C3 C2 H2A 118.6 . . ?
C14 C15 H15 119.8 . . ?
C14 C15 C16 120.4(5) . . ?
C16 C15 H15 119.8 . . ?
C13 C9 C8 117.7(5) . . ?
C13 C9 C10 119.9(5) . . ?
C10 C9 C8 122.4(5) . . ?
C15 C16 C19 123.0(5) . . ?
C17 C16 C15 117.0(5) . . ?
C17 C16 C19 120.0(4) . . ?
C27 C31 H31 119.7 . . ?
C30 C31 C27 120.7(5) . . ?
C30 C31 H31 119.7 . . ?
C24 C25 H25 117.9 . . ?
C26 C25 H25 117.9 . . ?
C26 C25 C24 124.1(5) . . ?
C6 C5 H5 119.5 . . ?
C4 C5 C6 120.9(5) . . ?
C4 C5 H5 119.5 . . ?
C18 C17 C16 121.5(5) . . ?
C18 C17 H17 119.3 . . ?
C16 C17 H17 119.3 . . ?
C20 C23 H23 119.7 . . ?
C20 C23 C24 120.5(5) . . ?
C24 C23 H23 119.7 . . ?
C22 C24 C25 123.2(5) . . ?
C22 C24 C23 116.5(4) . . ?
C23 C24 C25 120.2(5) . . ?
C27 C26 H26 117.0 . . ?
C25 C26 C27 125.9(5) . . ?
C25 C26 H26 117.0 . . ?
O6 C35 H35A 109.5 . . ?
O6 C35 H35B 109.5 . . ?
O6 C35 H35C 109.5 . . ?
H35A C35 H35B 109.5 . . ?
H35A C35 H35C 109.5 . . ?
H35B C35 H35C 109.5 . . ?
C5 C4 Br1 119.8(4) . . ?
C5 C4 C3 119.8(5) . . ?
C3 C4 Br1 120.3(4) . . ?
C2 C3 C4 119.9(5) . . ?
C2 C3 H3 120.0 . . ?
C4 C3 H3 120.0 . . ?
N3 C12 H12 119.6 . . ?
N3 C12 C11 120.7(5) . . ?
C11 C12 H12 119.6 . . ?
C9 C10 H10 120.9 . . ?
C11 C10 C9 118.2(6) . . ?
C11 C10 H10 120.9 . . ?
C16 C19 H19 117.0 . . ?
C19 C19 C16 125.9(6) 2_565 . ?
C19 C19 H19 117.0 2_565 . ?
C12 C11 C10 120.2(5) . . ?
C12 C11 H11 119.9 . . ?
C10 C11 H11 119.9 . . ?
C34 O17 H17A 109.5 . . ?
O16 C32 H32A 109.5 . . ?
O16 C32 H32B 109.5 . . ?
O16 C32 H32C 109.5 . . ?
H32A C32 H32B 109.5 . . ?
H32A C32 H32C 109.5 . . ?
H32B C32 H32C 109.5 . . ?
O17 C34 H34A 109.5 . . ?
O17 C34 H34B 109.5 . . ?
O17 C34 H34C 109.5 . . ?
H34A C34 H34B 109.5 . . ?
H34A C34 H34C 109.5 . . ?
H34B C34 H34C 109.5 . . ?
O18 C33 H33A 109.5 . . ?
O18 C33 H33B 109.5 . . ?
O18 C33 H33C 109.5 . . ?
H33A C33 H33B 109.5 . . ?
H33A C33 H33C 109.5 . . ?
H33B C33 H33C 109.5 . . ?

loop_
_geom_bond_atom_site_label_1
_geom_bond_atom_site_label_2
_geom_bond_distance
_geom_bond_site_symmetry_2
_geom_bond_publ_flag
Dy1 O5 2.405(3) 2_656 ?
Dy1 O1 2.174(4) . ?
Dy1 O7 2.369(3) . ?
Dy1 O2 2.495(3) . ?
Dy1 O3 2.316(4) 2_665 ?
Dy1 O4 2.351(3) . ?
Dy1 O6 2.373(4) . ?
Dy1 N1 2.547(4) . ?
Br1 C4 1.896(6) . ?
Cl1 O13 1.443(4) . ?
Cl1 O14 1.451(4) . ?
Cl1 O12 1.432(4) . ?
Cl1 O15 1.425(4) . ?
Cl2 O9 1.435(4) . ?
Cl2 O10 1.440(4) . ?
Cl2 O8 1.443(5) . ?
Cl2 O11 1.427(4) . ?
O5 N6 1.332(5) . ?
O1 C1 1.319(6) . ?
O7 N4 1.329(5) . ?
O2 C8 1.251(6) . ?
O3 N3 1.324(6) . ?
O4 N5 1.342(5) . ?
O6 H6 0.849(9) . ?
O6 C35 1.431(6) . ?
N1 N2 1.402(5) . ?
N1 C7 1.292(7) . ?
N2 H2 0.8800 . ?
N2 C8 1.324(7) . ?
N4 C18 1.363(6) . ?
N4 C14 1.351(6) . ?
N6 C29 1.343(7) . ?
N6 C30 1.359(7) . ?
N5 C21 1.344(7) . ?
N5 C20 1.348(6) . ?
N3 C13 1.351(6) . ?
N3 C12 1.351(6) . ?
O18 H18A 0.8400 . ?
O18 C33 1.353(9) . ?
C7 H7 0.9500 . ?
C7 C6 1.435(7) . ?
C29 H29 0.9500 . ?
C29 C28 1.372(6) . ?
O16 H16 0.8400 . ?
O16 C32 1.432(7) . ?
C8 C9 1.501(6) . ?
C21 H21 0.9500 . ?
C21 C22 1.367(7) . ?
C28 H28 0.9500 . ?
C28 C27 1.393(7) . ?
C22 H22 0.9500 . ?
C22 C24 1.395(7) . ?
C18 H18 0.9500 . ?
C18 C17 1.367(7) . ?
C14 H14 0.9500 . ?
C14 C15 1.370(7) . ?
C13 H13 0.9500 . ?
C13 C9 1.370(8) . ?
C20 H20 0.9500 . ?
C20 C23 1.383(7) . ?
C1 C6 1.428(7) . ?
C1 C2 1.405(7) . ?
C27 C31 1.394(8) . ?
C27 C26 1.472(6) . ?
C30 H30 0.9500 . ?
C30 C31 1.376(7) . ?
C6 C5 1.405(8) . ?
C2 H2A 0.9500 . ?
C2 C3 1.357(8) . ?
C15 H15 0.9500 . ?
C15 C16 1.395(7) . ?
C9 C10 1.401(7) . ?
C16 C17 1.395(7) . ?
C16 C19 1.465(7) . ?
C31 H31 0.9500 . ?
C25 H25 0.9500 . ?
C25 C24 1.459(6) . ?
C25 C26 1.340(7) . ?
C5 H5 0.9500 . ?
C5 C4 1.376(7) . ?
C17 H17 0.9500 . ?
C23 H23 0.9500 . ?
C23 C24 1.396(8) . ?
C26 H26 0.9500 . ?
C35 H35A 0.9800 . ?
C35 H35B 0.9800 . ?
C35 H35C 0.9800 . ?
C4 C3 1.397(7) . ?
C3 H3 0.9500 . ?
C12 H12 0.9500 . ?
C12 C11 1.366(8) . ?
C10 H10 0.9500 . ?
C10 C11 1.381(7) . ?
C19 C19 1.321(9) 2_565 ?
C19 H19 0.9500 . ?
C11 H11 0.9500 . ?
O17 H17A 0.8400 . ?
O17 C34 1.403(9) . ?
C32 H32A 0.9800 . ?
C32 H32B 0.9800 . ?
C32 H32C 0.9800 . ?
C34 H34A 0.9800 . ?
C34 H34B 0.9800 . ?
C34 H34C 0.9800 . ?
C33 H33A 0.9800 . ?
C33 H33B 0.9800 . ?
C33 H33C 0.9800 . ?

loop_
_geom_torsion_atom_site_label_1
_geom_torsion_atom_site_label_2
_geom_torsion_atom_site_label_3
_geom_torsion_atom_site_label_4
_geom_torsion
_geom_torsion_site_symmetry_1
_geom_torsion_site_symmetry_2
_geom_torsion_site_symmetry_3
_geom_torsion_site_symmetry_4
_geom_torsion_publ_flag
Dy1 O5 N6 C29 16.5(7) 2_656 . . . ?
Dy1 O5 N6 C30 -160.8(4) 2_656 . . . ?
Dy1 O1 C1 C6 7.5(10) . . . . ?
Dy1 O1 C1 C2 -170.8(4) . . . . ?
Dy1 O7 N4 C18 60.0(6) . . . . ?
Dy1 O7 N4 C14 -119.6(4) . . . . ?
Dy1 O2 C8 N2 19.8(6) . . . . ?
Dy1 O2 C8 C9 -161.2(3) . . . . ?
Dy1 O3 N3 C13 101.8(4) 2_665 . . . ?
Dy1 O3 N3 C12 -80.7(5) 2_665 . . . ?
Dy1 O4 N5 C21 82.6(5) . . . . ?
Dy1 O4 N5 C20 -97.9(4) . . . . ?
Dy1 N1 N2 C8 -17.3(5) . . . . ?
Dy1 N1 C7 C6 -1.4(8) . . . . ?
Br1 C4 C3 C2 175.4(4) . . . . ?
O5 N6 C29 C28 -175.8(4) . . . . ?
O5 N6 C30 C31 175.5(5) . . . . ?
O1 C1 C6 C7 -3.5(8) . . . . ?
O1 C1 C6 C5 177.4(5) . . . . ?
O1 C1 C2 C3 -178.5(5) . . . . ?
O7 N4 C18 C17 -175.0(5) . . . . ?
O7 N4 C14 C15 175.5(5) . . . . ?
O2 C8 C9 C13 -32.6(7) . . . . ?
O2 C8 C9 C10 145.6(5) . . . . ?
O3 N3 C13 C9 174.8(4) . . . . ?
O3 N3 C12 C11 -174.9(5) . . . . ?
O4 N5 C21 C22 -178.0(4) . . . . ?
O4 N5 C20 C23 179.0(4) . . . . ?
N1 N2 C8 O2 -1.0(7) . . . . ?
N1 N2 C8 C9 -179.9(4) . . . . ?
N1 C7 C6 C1 1.5(9) . . . . ?
N1 C7 C6 C5 -179.3(5) . . . . ?
N2 N1 C7 C6 -179.4(5) . . . . ?
N2 C8 C9 C13 146.4(5) . . . . ?
N2 C8 C9 C10 -35.4(7) . . . . ?
N4 C18 C17 C16 -1.9(8) . . . . ?
N4 C14 C15 C16 0.9(9) . . . . ?
N6 C29 C28 C27 1.1(8) . . . . ?
N6 C30 C31 C27 -0.4(8) . . . . ?
N5 C21 C22 C24 -0.8(8) . . . . ?
N5 C20 C23 C24 -1.3(8) . . . . ?
N3 C13 C9 C8 178.9(4) . . . . ?
N3 C13 C9 C10 0.6(7) . . . . ?
N3 C12 C11 C10 -0.3(8) . . . . ?
C7 N1 N2 C8 161.1(5) . . . . ?
C7 C6 C5 C4 -177.1(5) . . . . ?
C29 N6 C30 C31 -1.9(8) . . . . ?
C29 C28 C27 C31 -3.3(8) . . . . ?
C29 C28 C27 C26 175.9(5) . . . . ?
C8 C9 C10 C11 -176.6(5) . . . . ?
C21 N5 C20 C23 -1.6(7) . . . . ?
C21 C22 C24 C25 176.8(5) . . . . ?
C21 C22 C24 C23 -2.0(7) . . . . ?
C28 C27 C31 C30 2.9(8) . . . . ?
C28 C27 C26 C25 3.6(9) . . . . ?
C18 N4 C14 C15 -4.2(8) . . . . ?
C14 N4 C18 C17 4.7(8) . . . . ?
C14 C15 C16 C17 1.8(8) . . . . ?
C14 C15 C16 C19 -177.2(5) . . . . ?
C13 N3 C12 C11 2.5(7) . . . . ?
C13 C9 C10 C11 1.5(8) . . . . ?
C20 N5 C21 C22 2.6(7) . . . . ?
C20 C23 C24 C22 3.0(7) . . . . ?
C20 C23 C24 C25 -175.9(5) . . . . ?
C1 C6 C5 C4 2.1(8) . . . . ?
C1 C2 C3 C4 0.3(9) . . . . ?
C30 N6 C29 C28 1.5(8) . . . . ?
C6 C1 C2 C3 3.1(8) . . . . ?
C6 C5 C4 Br1 -176.7(4) . . . . ?
C6 C5 C4 C3 1.3(8) . . . . ?
C2 C1 C6 C7 174.9(5) . . . . ?
C2 C1 C6 C5 -4.2(8) . . . . ?
C15 C16 C17 C18 -1.3(8) . . . . ?
C15 C16 C19 C19 -8.7(11) . . . 2_565 ?
C9 C10 C11 C12 -1.7(8) . . . . ?
C31 C27 C26 C25 -177.2(5) . . . . ?
C5 C4 C3 C2 -2.5(8) . . . . ?
C17 C16 C19 C19 172.4(7) . . . 2_565 ?
C24 C25 C26 C27 -177.2(5) . . . . ?
C26 C27 C31 C30 -176.3(5) . . . . ?
C26 C25 C24 C22 -7.2(8) . . . . ?
C26 C25 C24 C23 171.5(5) . . . . ?
C12 N3 C13 C9 -2.7(7) . . . . ?
C19 C16 C17 C18 177.7(5) . . . . ?
